data_2311986
loop_
_publ_author_name
'D\"oring, Cindy'
'Sui, Zhihong'
'Jones, Peter G.'

_publ_section_title
;
 3,4-Lutidinium salts with the diiodidoaurate(I) anion: structure of
 [(3,4-lut)<sub>2</sub>H]<sup>+</sup>&#x00B7;[AuI<sub>2</sub>]<sup>-</sup>
 and of two polymorphs of
 [(3,4-lut)<sub>2</sub>H<sup>+</sup>]<sub>2</sub>&#x00B7;[AuI<sub>2</sub>]<sup>-</sup>&#x00B7;I<sup/>.
;
_journal_coeditor_code KY3135
_journal_issue 'Pt 3'
_journal_name_full 'Acta crystallographica. Section C, Structural chemistry'
_journal_page_first 289
_journal_page_last 294
_journal_paper_doi 10.1107/S2053229618002218
_journal_volume 74
_journal_year 2018
_chemical_formula_iupac '(C14 H19 N2) [Au I2] I'
_chemical_formula_moiety '2(C14 H19 N2 1+), Au I2 1-, I 1-'
_chemical_formula_sum 'C28 H38 Au I3 N4'
_chemical_formula_weight 1008.29
_chemical_name_systematic
;
Bis(3,4-dimethylpyridine--3,4-dimethylpyridinium) diiodidoaurate(I) iodide
;
_space_group_crystal_system monoclinic
_space_group_IT_number 7
_space_group_name_Hall 'P -2yc'
_space_group_name_H-M_alt 'P 1 c 1'
_atom_sites_solution_hydrogens geom
_audit_creation_method SHELXL-2014/7
_cell_angle_alpha 90
_cell_angle_beta 92.155(3)
_cell_angle_gamma 90
_cell_formula_units_Z 2
_cell_length_a 7.7410(2)
_cell_length_b 14.6209(3)
_cell_length_c 14.0721(6)
_cell_measurement_reflns_used 14161
_cell_measurement_temperature 100(2)
_cell_measurement_theta_max 28.8050
_cell_measurement_theta_min 2.6400
_cell_volume 1591.56(9)
_computing_cell_refinement
;
CrysAlis PRO (Rigaku OD, 2015)
;
_computing_data_collection
;
CrysAlis PRO (Rigaku OD, 2015)
;
_computing_data_reduction
;
CrysAlis PRO (Rigaku OD, 2015)
;
_computing_molecular_graphics
;
XP (Siemens, 1994)
;
_computing_publication_material
;
SHELXL2014 (Sheldrick, 2015)
;
_computing_structure_refinement
;
SHELXL2014 (Sheldrick, 2015)
;
_computing_structure_solution
;
SHELXS97 (Sheldrick, 2008)
;
_diffrn_ambient_temperature 100(2)
_diffrn_detector_area_resol_mean 16.1419
_diffrn_measured_fraction_theta_full 0.996
_diffrn_measured_fraction_theta_max 0.997
_diffrn_measurement_device_type 'Oxford Difraction Xcalibur Eos'
_diffrn_measurement_method \w-scan
_diffrn_radiation_type MoK\a
_diffrn_radiation_wavelength 0.71073
_diffrn_reflns_av_R_equivalents 0.0615
_diffrn_reflns_limit_h_max 10
_diffrn_reflns_limit_h_min -10
_diffrn_reflns_limit_k_max 19
_diffrn_reflns_limit_k_min -19
_diffrn_reflns_limit_l_max 18
_diffrn_reflns_limit_l_min -18
_diffrn_reflns_number 79049
_diffrn_reflns_theta_full 25.242
_diffrn_reflns_theta_max 28.281
_diffrn_reflns_theta_min 2.633
_exptl_absorpt_coefficient_mu 7.554
_exptl_absorpt_correction_T_max 1.00000
_exptl_absorpt_correction_T_min 0.69001
_exptl_absorpt_correction_type multi-scan
_exptl_absorpt_process_details
;
(CrysAlis PRO; Rigaku OD, 2015)
;
_exptl_crystal_colour colourless
_exptl_crystal_density_diffrn 2.104
_exptl_crystal_description block
_exptl_crystal_F_000 944
_exptl_crystal_size_max 0.200
_exptl_crystal_size_mid 0.080
_exptl_crystal_size_min 0.050
_refine_diff_density_max 2.057
_refine_diff_density_min -1.581
_refine_ls_abs_structure_details
;
 Refined as an inversion twin.
;
_refine_ls_abs_structure_Flack 0.490(11)
_refine_ls_extinction_method none
_refine_ls_goodness_of_fit_ref 1.107
_refine_ls_hydrogen_treatment constr
_refine_ls_matrix_type full
_refine_ls_number_parameters 334
_refine_ls_number_reflns 7889
_refine_ls_number_restraints 8
_refine_ls_restrained_S_all 1.106
_refine_ls_R_factor_all 0.0422
_refine_ls_R_factor_gt 0.0359
_refine_ls_shift/su_max 0.001
_refine_ls_shift/su_mean 0.000
_refine_ls_structure_factor_coef Fsqd
_refine_ls_weighting_details 'w=1/[\s^2^(Fo^2^)+(0.0217P)^2^+12.4269P] where P=(Fo^2^+2Fc^2^)/3'
_refine_ls_weighting_scheme calc
_refine_ls_wR_factor_gt 0.0781
_refine_ls_wR_factor_ref 0.0806
_reflns_number_gt 7209
_reflns_number_total 7889
_reflns_threshold_expression 'I > 2\s(I)'
_cod_data_source_file ky3135sup1.cif
_cod_data_source_block 2b
_cod_original_cell_volume 1591.55(9)
_cod_original_sg_symbol_H-M 'P c'
_cod_database_code 2311986
_shelx_space_group_comment
;
The symmetry employed for this shelxl refinement is uniquely defined
by the following loop, which should always be used as a source of
symmetry information in preference to the above space-group names.
They are only intended as comments.
;
_shelx_estimated_absorpt_t_min 0.313
_shelx_estimated_absorpt_t_max 0.704

loop_
_space_group_symop_operation_xyz
'x, y, z'
'x, -y, z+1/2'

loop_
_atom_site_type_symbol
_atom_site_label
_atom_site_fract_x
_atom_site_fract_y
_atom_site_fract_z
_atom_site_U_iso_or_equiv
_atom_site_adp_type
_atom_site_calc_flag
_atom_site_occupancy
Au Au1 -0.02023(13) 0.22665(4) 0.23813(8) 0.02430(10) Uani d 1
I I1 -0.05469(11) 0.21526(5) 0.41690(7) 0.0270(2) Uani d 1
I I2 0.01533(10) 0.24151(6) 0.05939(7) 0.0268(2) Uani d 1
I I3 -0.0173(2) 0.72410(5) 0.23662(12) 0.01706(12) Uani d 1
N N11 0.5412(15) 0.8059(6) 0.3648(9) 0.018(2) Uani d 1
H H11 0.5601 0.7466 0.3628 0.022 Uiso calc 1
C C12 0.3767(18) 0.8376(8) 0.3625(9) 0.018(3) Uani d 1
H H12 0.2843 0.7948 0.3590 0.022 Uiso calc 1
C C13 0.3389(17) 0.9282(10) 0.3648(10) 0.017(3) Uani d 1
C C14 0.4791(18) 0.9907(9) 0.3738(10) 0.018(3) Uani d 1
C C15 0.6490(18) 0.9557(10) 0.3760(10) 0.021(3) Uani d 1
H H15 0.7451 0.9960 0.3814 0.025 Uiso calc 1
C C16 0.6747(18) 0.8635(8) 0.3703(10) 0.019(3) Uani d 1
H H16 0.7892 0.8402 0.3701 0.023 Uiso calc 1
C C17 0.157(2) 0.9619(9) 0.3640(12) 0.027(3) Uani d 1
H H17A 0.0773 0.9100 0.3558 0.040 Uiso calc 1
H H17B 0.1375 1.0050 0.3113 0.040 Uiso calc 1
H H17C 0.1354 0.9927 0.4243 0.040 Uiso calc 1
C C18 0.450(2) 1.0927(9) 0.3740(12) 0.025(3) Uani d 1
H H18A 0.3734 1.1088 0.4253 0.038 Uiso calc 1
H H18B 0.3968 1.1115 0.3128 0.038 Uiso calc 1
H H18C 0.5611 1.1241 0.3841 0.038 Uiso calc 1
N N21 0.5427(16) 0.6169(7) 0.3549(8) 0.019(2) Uani d 1
C C22 0.3838(18) 0.5825(9) 0.3418(10) 0.017(3) Uani d 1
H H22 0.2911 0.6246 0.3326 0.021 Uiso calc 1
C C23 0.3443(19) 0.4901(9) 0.3405(10) 0.021(3) Uani d 1
C C24 0.4780(17) 0.4275(9) 0.3544(10) 0.019(3) Uani d 1
C C25 0.6460(17) 0.4630(8) 0.3696(10) 0.018(3) Uani d 1
H H25 0.7411 0.4229 0.3809 0.022 Uiso calc 1
C C26 0.6714(18) 0.5566(8) 0.3679(10) 0.018(3) Uani d 1
H H26 0.7860 0.5792 0.3765 0.021 Uiso calc 1
C C27 0.1576(19) 0.4600(9) 0.3252(11) 0.023(3) Uani d 1
H H27A 0.1220 0.4250 0.3805 0.034 Uiso calc 1
H H27B 0.1468 0.4217 0.2682 0.034 Uiso calc 1
H H27C 0.0835 0.5140 0.3170 0.034 Uiso calc 1
C C28 0.447(2) 0.3268(8) 0.3550(10) 0.026(3) Uani d 1
H H28A 0.3611 0.3110 0.3047 0.039 Uiso calc 1
H H28B 0.4041 0.3085 0.4168 0.039 Uiso calc 1
H H28C 0.5554 0.2946 0.3438 0.039 Uiso calc 1
N N31 0.4190(14) 0.6422(6) 0.1057(8) 0.015(2) Uani d 1
H H31 0.4015 0.7015 0.1099 0.018 Uiso calc 1
C C32 0.5809(18) 0.6100(10) 0.1159(11) 0.020(3) Uani d 1
H H32 0.6741 0.6517 0.1251 0.024 Uiso calc 1
C C33 0.6144(17) 0.5174(9) 0.1132(9) 0.018(2) Uani d 1
C C34 0.4775(18) 0.4576(8) 0.0991(10) 0.017(3) Uani d 1
C C35 0.3103(17) 0.4937(9) 0.0860(10) 0.017(3) Uani d 1
H H35 0.2148 0.4538 0.0749 0.020 Uiso calc 1
C C36 0.2838(17) 0.5871(8) 0.0893(9) 0.016(3) Uani d 1
H H36 0.1708 0.6118 0.0800 0.019 Uiso calc 1
C C37 0.799(2) 0.4839(9) 0.1258(12) 0.024(3) Uani d 1
H H37A 0.8747 0.5357 0.1420 0.036 Uiso calc 1
H H37B 0.8347 0.4558 0.0665 0.036 Uiso calc 1
H H37C 0.8060 0.4386 0.1771 0.036 Uiso calc 1
C C38 0.5084(19) 0.3578(8) 0.0955(10) 0.024(3) Uani d 1
H H38A 0.4030 0.3269 0.0717 0.035 Uiso calc 1
H H38B 0.5397 0.3353 0.1595 0.035 Uiso calc 1
H H38C 0.6027 0.3450 0.0529 0.035 Uiso calc 1
N N41 0.4243(15) 0.8302(7) 0.1163(9) 0.018(2) Uani d 1
C C42 0.5852(18) 0.8649(8) 0.1213(10) 0.019(3) Uani d 1
H H42 0.6793 0.8231 0.1244 0.023 Uiso calc 1
C C43 0.6230(16) 0.9575(9) 0.1222(10) 0.015(3) Uani d 1
C C44 0.4849(16) 1.0194(8) 0.1198(8) 0.013(2) Uani d 1
C C45 0.3215(19) 0.9833(8) 0.1173(10) 0.016(2) Uani d 1
H H45 0.2252 1.0236 0.1164 0.019 Uiso calc 1
C C46 0.2923(18) 0.8901(8) 0.1159(11) 0.021(3) Uani d 1
H H46 0.1769 0.8678 0.1146 0.025 Uiso calc 1
C C47 0.810(2) 0.9875(9) 0.1289(12) 0.023(3) Uani d 1
H H47A 0.8848 0.9336 0.1344 0.035 Uiso calc 1
H H47B 0.8291 1.0264 0.1850 0.035 Uiso calc 1
H H47C 0.8373 1.0220 0.0716 0.035 Uiso calc 1
C C48 0.520(2) 1.1205(9) 0.1207(10) 0.022(3) Uani d 1
H H48A 0.4110 1.1540 0.1232 0.032 Uiso calc 1
H H48B 0.5795 1.1375 0.0629 0.032 Uiso calc 1
H H48C 0.5939 1.1359 0.1767 0.032 Uiso calc 1

loop_
_atom_site_aniso_label
_atom_site_aniso_U_11
_atom_site_aniso_U_22
_atom_site_aniso_U_33
_atom_site_aniso_U_12
_atom_site_aniso_U_13
_atom_site_aniso_U_23
Au1 0.01788(17) 0.01562(19) 0.0392(2) -0.00083(16) -0.00135(14) -0.00250(18)
I1 0.0202(4) 0.0213(3) 0.0393(5) 0.0002(4) 0.0006(4) 0.0055(4)
I2 0.0205(4) 0.0206(4) 0.0395(5) -0.0010(4) 0.0013(4) -0.0065(4)
I3 0.0128(2) 0.0125(3) 0.0259(3) -0.0002(2) 0.0008(2) -0.0014(3)
N11 0.018(5) 0.010(4) 0.027(6) 0.004(4) 0.001(4) -0.002(4)
C12 0.022(7) 0.014(5) 0.018(6) -0.004(5) -0.002(5) 0.000(5)
C13 0.015(6) 0.019(6) 0.019(7) -0.004(5) -0.001(5) -0.005(5)
C14 0.020(7) 0.014(5) 0.019(7) -0.004(5) 0.002(5) -0.002(5)
C15 0.014(6) 0.023(7) 0.025(7) 0.002(5) 0.005(5) 0.003(6)
C16 0.020(7) 0.022(6) 0.015(6) 0.001(5) 0.000(5) -0.003(5)
C17 0.020(7) 0.018(6) 0.041(9) 0.006(5) -0.007(6) 0.000(6)
C18 0.024(7) 0.019(7) 0.033(8) -0.002(6) 0.006(6) -0.004(6)
N21 0.024(6) 0.013(4) 0.020(6) 0.000(4) 0.002(5) 0.000(4)
C22 0.015(6) 0.023(6) 0.014(6) 0.003(5) 0.002(5) -0.002(5)
C23 0.024(7) 0.023(6) 0.017(7) -0.004(5) -0.002(5) 0.001(5)
C24 0.018(6) 0.015(5) 0.024(7) 0.000(5) 0.010(5) -0.004(5)
C25 0.017(6) 0.009(5) 0.028(7) 0.004(4) 0.001(5) 0.004(4)
C26 0.015(6) 0.012(5) 0.025(7) 0.003(4) -0.005(5) -0.003(5)
C27 0.013(6) 0.024(6) 0.031(8) -0.002(5) -0.003(5) 0.006(5)
C28 0.030(7) 0.010(5) 0.038(9) -0.002(5) 0.006(6) -0.003(5)
N31 0.018(5) 0.009(4) 0.016(5) 0.000(4) 0.001(4) -0.004(4)
C32 0.013(6) 0.019(6) 0.028(8) -0.001(5) -0.003(5) 0.003(5)
C33 0.016(6) 0.020(6) 0.019(6) 0.001(5) -0.001(5) -0.001(5)
C34 0.030(7) 0.006(5) 0.014(6) 0.000(5) -0.003(5) 0.000(5)
C35 0.016(6) 0.016(5) 0.018(6) -0.008(5) 0.001(5) -0.001(5)
C36 0.012(6) 0.020(6) 0.015(6) -0.001(4) 0.000(4) -0.002(4)
C37 0.016(7) 0.025(7) 0.031(8) 0.004(5) -0.005(5) -0.003(5)
C38 0.033(7) 0.008(5) 0.029(7) 0.001(5) 0.001(6) 0.000(5)
N41 0.019(6) 0.013(4) 0.022(6) -0.002(4) 0.000(4) 0.004(4)
C42 0.019(7) 0.011(5) 0.028(7) 0.002(5) 0.004(5) 0.000(5)
C43 0.006(6) 0.015(5) 0.025(7) 0.002(4) 0.003(5) 0.003(5)
C44 0.017(6) 0.014(5) 0.009(5) 0.003(5) 0.004(4) 0.002(4)
C45 0.016(2) 0.016(2) 0.016(2) 0.00001(15) 0.00058(17) 0.00001(15)
C46 0.012(6) 0.017(6) 0.034(8) -0.001(5) 0.008(5) 0.005(5)
C47 0.013(6) 0.022(6) 0.034(8) -0.003(5) -0.003(5) 0.000(5)
C48 0.025(7) 0.020(6) 0.020(7) 0.006(6) 0.000(5) 0.008(5)

loop_
_atom_type_symbol
_atom_type_description
_atom_type_scat_dispersion_real
_atom_type_scat_dispersion_imag
_atom_type_scat_source
C C 0.0033 0.0016 'International Tables Vol C Tables 4.2.6.8 and 6.1.1.4'
H H 0.0000 0.0000 'International Tables Vol C Tables 4.2.6.8 and 6.1.1.4'
N N 0.0061 0.0033 'International Tables Vol C Tables 4.2.6.8 and 6.1.1.4'
I I -0.4742 1.8119 'International Tables Vol C Tables 4.2.6.8 and 6.1.1.4'
Au Au -2.0133 8.8022 'International Tables Vol C Tables 4.2.6.8 and 6.1.1.4'

loop_
_geom_angle_atom_site_label_1
_geom_angle_atom_site_label_2
_geom_angle_atom_site_label_3
_geom_angle
_geom_angle_publ_flag
I1 Au1 I2 178.85(4) y
C16 N11 C12 120.7(10) y
N11 C12 C13 122.5(12) ?
C12 C13 C14 117.7(12) ?
C12 C13 C17 121.7(12) ?
C14 C13 C17 120.4(12) ?
C15 C14 C13 118.5(12) ?
C15 C14 C18 119.9(12) ?
C13 C14 C18 121.5(13) ?
C16 C15 C14 119.7(13) ?
N11 C16 C15 120.9(12) ?
C22 N21 C26 116.7(11) y
N21 C22 C23 124.8(13) ?
C22 C23 C24 118.5(13) ?
C22 C23 C27 119.5(13) ?
C24 C23 C27 121.9(12) ?
C23 C24 C25 117.2(12) ?
C23 C24 C28 122.1(12) ?
C25 C24 C28 120.7(12) ?
C26 C25 C24 119.5(12) ?
N21 C26 C25 123.3(12) ?
C36 N31 C32 122.0(11) y
N31 C32 C33 121.2(12) ?
C32 C33 C34 118.8(12) ?
C32 C33 C37 119.5(12) ?
C34 C33 C37 121.8(12) ?
C33 C34 C35 118.6(11) ?
C33 C34 C38 120.4(12) ?
C35 C34 C38 121.1(12) ?
C36 C35 C34 120.3(12) ?
N31 C36 C35 119.0(12) ?
C42 N41 C46 117.2(10) y
N41 C42 C43 124.3(12) ?
C42 C43 C44 118.0(12) ?
C42 C43 C47 119.0(11) ?
C44 C43 C47 122.9(12) ?
C45 C44 C43 117.1(11) ?
C45 C44 C48 123.2(11) ?
C43 C44 C48 119.7(12) ?
C44 C45 C46 122.1(12) ?
N41 C46 C45 121.2(12) ?
C16 N11 H11 119.6 ?
C12 N11 H11 119.6 ?
N11 C12 H12 118.8 ?
C13 C12 H12 118.8 ?
C16 C15 H15 120.2 ?
C14 C15 H15 120.2 ?
N11 C16 H16 119.6 ?
C15 C16 H16 119.6 ?
C13 C17 H17A 109.5 ?
C13 C17 H17B 109.5 ?
H17A C17 H17B 109.5 ?
C13 C17 H17C 109.5 ?
H17A C17 H17C 109.5 ?
H17B C17 H17C 109.5 ?
C14 C18 H18A 109.5 ?
C14 C18 H18B 109.5 ?
H18A C18 H18B 109.5 ?
C14 C18 H18C 109.5 ?
H18A C18 H18C 109.5 ?
H18B C18 H18C 109.5 ?
N21 C22 H22 117.6 ?
C23 C22 H22 117.6 ?
C26 C25 H25 120.2 ?
C24 C25 H25 120.2 ?
N21 C26 H26 118.3 ?
C25 C26 H26 118.3 ?
C23 C27 H27A 109.5 ?
C23 C27 H27B 109.5 ?
H27A C27 H27B 109.5 ?
C23 C27 H27C 109.5 ?
H27A C27 H27C 109.5 ?
H27B C27 H27C 109.5 ?
C24 C28 H28A 109.5 ?
C24 C28 H28B 109.5 ?
H28A C28 H28B 109.5 ?
C24 C28 H28C 109.5 ?
H28A C28 H28C 109.5 ?
H28B C28 H28C 109.5 ?
C36 N31 H31 119.0 ?
C32 N31 H31 119.0 ?
N31 C32 H32 119.4 ?
C33 C32 H32 119.4 ?
C36 C35 H35 119.8 ?
C34 C35 H35 119.8 ?
N31 C36 H36 120.5 ?
C35 C36 H36 120.5 ?
C33 C37 H37A 109.5 ?
C33 C37 H37B 109.5 ?
H37A C37 H37B 109.5 ?
C33 C37 H37C 109.5 ?
H37A C37 H37C 109.5 ?
H37B C37 H37C 109.5 ?
C34 C38 H38A 109.5 ?
C34 C38 H38B 109.5 ?
H38A C38 H38B 109.5 ?
C34 C38 H38C 109.5 ?
H38A C38 H38C 109.5 ?
H38B C38 H38C 109.5 ?
N41 C42 H42 117.8 ?
C43 C42 H42 117.8 ?
C44 C45 H45 119.0 ?
C46 C45 H45 119.0 ?
N41 C46 H46 119.4 ?
C45 C46 H46 119.4 ?
C43 C47 H47A 109.5 ?
C43 C47 H47B 109.5 ?
H47A C47 H47B 109.5 ?
C43 C47 H47C 109.5 ?
H47A C47 H47C 109.5 ?
H47B C47 H47C 109.5 ?
C44 C48 H48A 109.5 ?
C44 C48 H48B 109.5 ?
H48A C48 H48B 109.5 ?
C44 C48 H48C 109.5 ?
H48A C48 H48C 109.5 ?
H48B C48 H48C 109.5 ?

loop_
_geom_bond_atom_site_label_1
_geom_bond_atom_site_label_2
_geom_bond_distance
_geom_bond_publ_flag
Au1 I1 2.5452(17) y
Au1 I2 2.5498(17) y
N11 C16 1.334(17) ?
N11 C12 1.354(17) ?
C12 C13 1.358(17) ?
C13 C14 1.421(18) ?
C13 C17 1.49(2) ?
C14 C15 1.41(2) ?
C14 C18 1.508(17) ?
C15 C16 1.364(18) ?
N21 C22 1.335(18) ?
N21 C26 1.337(17) ?
C22 C23 1.385(18) ?
C23 C24 1.39(2) ?
C23 C27 1.52(2) ?
C24 C25 1.409(19) ?
C24 C28 1.493(17) ?
C25 C26 1.383(15) ?
N31 C36 1.334(16) ?
N31 C32 1.341(18) ?
C32 C33 1.379(17) ?
C33 C34 1.382(19) ?
C33 C37 1.512(19) ?
C34 C35 1.404(19) ?
C34 C38 1.480(16) ?
C35 C36 1.382(16) ?
N41 C42 1.344(18) ?
N41 C46 1.345(17) ?
C42 C43 1.386(17) ?
C43 C44 1.400(17) ?
C43 C47 1.51(2) ?
C44 C45 1.369(19) ?
C44 C48 1.504(17) ?
C45 C46 1.382(16) ?
N11 H11 0.8800 ?
C12 H12 0.9500 ?
C15 H15 0.9500 ?
C16 H16 0.9500 ?
C17 H17A 0.9800 ?
C17 H17B 0.9800 ?
C17 H17C 0.9800 ?
C18 H18A 0.9800 ?
C18 H18B 0.9800 ?
C18 H18C 0.9800 ?
C22 H22 0.9500 ?
C25 H25 0.9500 ?
C26 H26 0.9500 ?
C27 H27A 0.9800 ?
C27 H27B 0.9800 ?
C27 H27C 0.9800 ?
C28 H28A 0.9800 ?
C28 H28B 0.9800 ?
C28 H28C 0.9800 ?
N31 H31 0.8800 ?
C32 H32 0.9500 ?
C35 H35 0.9500 ?
C36 H36 0.9500 ?
C37 H37A 0.9800 ?
C37 H37B 0.9800 ?
C37 H37C 0.9800 ?
C38 H38A 0.9800 ?
C38 H38B 0.9800 ?
C38 H38C 0.9800 ?
C42 H42 0.9500 ?
C45 H45 0.9500 ?
C46 H46 0.9500 ?
C47 H47A 0.9800 ?
C47 H47B 0.9800 ?
C47 H47C 0.9800 ?
C48 H48A 0.9800 ?
C48 H48B 0.9800 ?
C48 H48C 0.9800 ?

loop_
_geom_hbond_atom_site_label_D
_geom_hbond_atom_site_label_H
_geom_hbond_atom_site_label_A
_geom_hbond_site_symmetry_A
_geom_hbond_distance_DH
_geom_hbond_distance_HA
_geom_hbond_distance_DA
_geom_hbond_angle_DHA
N11 H11 N21 . 0.88 1.90 2.767(13) 166.3
N31 H31 N41 . 0.88 1.89 2.753(14) 165.7
C12 H12 I3 . 0.95 3.03 3.845(13) 144.7
C16 H16 I3 1_655 0.95 2.98 3.703(13) 134.3
C22 H22 I3 . 0.95 3.07 3.971(14) 159.8
C32 H32 I3 1_655 0.95 3.00 3.867(15) 152.0
C36 H36 I3 . 0.95 3.15 3.755(13) 123.3
C37 H37A I3 1_655 0.98 3.16 4.077(14) 156.6
C42 H42 I3 1_655 0.95 3.13 3.995(14) 151.4
C46 H46 I3 . 0.95 3.13 3.850(13) 133.6
C38 H38A I2 . 0.98 3.25 4.191(15) 161.9
C27 H27B Au1 . 0.98 3.15 3.862(14) 130.5
C28 H28A Au1 . 0.98 3.30 4.181(15) 150.2
C47 H47B Au1 1_665 0.98 3.23 4.020(14) 139.0
C48 H48C Au1 1_665 0.98 3.35 4.164(16) 141.5

loop_
_geom_torsion_atom_site_label_1
_geom_torsion_atom_site_label_2
_geom_torsion_atom_site_label_3
_geom_torsion_atom_site_label_4
_geom_torsion
C16 N11 C12 C13 0(2)
N11 C12 C13 C14 -2(2)
N11 C12 C13 C17 -178.8(14)
C12 C13 C14 C15 2(2)
C17 C13 C14 C15 178.9(14)
C12 C13 C14 C18 178.1(13)
C17 C13 C14 C18 -5(2)
C13 C14 C15 C16 -1(2)
C18 C14 C15 C16 -176.2(13)
C12 N11 C16 C15 2(2)
C14 C15 C16 N11 -2(2)
C26 N21 C22 C23 0(2)
N21 C22 C23 C24 0(2)
N21 C22 C23 C27 179.8(14)
C22 C23 C24 C25 0.4(19)
C27 C23 C24 C25 -178.9(13)
C22 C23 C24 C28 179.5(12)
C27 C23 C24 C28 0(2)
C23 C24 C25 C26 -1(2)
C28 C24 C25 C26 179.5(12)
C22 N21 C26 C25 -1(2)
C24 C25 C26 N21 2(2)
C36 N31 C32 C33 -2(2)
N31 C32 C33 C34 0(2)
N31 C32 C33 C37 -179.5(14)
C32 C33 C34 C35 1(2)
C37 C33 C34 C35 -178.7(13)
C32 C33 C34 C38 179.8(13)
C37 C33 C34 C38 0(2)
C33 C34 C35 C36 -1.3(19)
C38 C34 C35 C36 -179.8(12)
C32 N31 C36 C35 2.3(19)
C34 C35 C36 N31 -0.4(19)
C46 N41 C42 C43 -3(2)
N41 C42 C43 C44 1(2)
N41 C42 C43 C47 179.5(14)
C42 C43 C44 C45 0.3(19)
C47 C43 C44 C45 -177.6(13)
C42 C43 C44 C48 180.0(12)
C47 C43 C44 C48 2(2)
C43 C44 C45 C46 -1(2)
C48 C44 C45 C46 179.6(13)
C42 N41 C46 C45 2(2)
C44 C45 C46 N41 0(2)
